data_9013380
loop_
_publ_author_name
'Knight, K. S.'
'Price, G. D.'

_publ_section_title
;Powder neutron-diffraction studies of clinopyroxenes. I. The crystal
 structure and thermoelastic properties of jadeite between 1.5 and 270 K
;
_journal_name_full 'The Canadian Mineralogist'
_journal_page_first 1593
_journal_page_last 1622
_journal_paper_doi 10.3749/canmin.46.6.1593
_journal_volume 46
_journal_year 2008
_chemical_compound_source 'Hweka and Mamon mining district, Burma'
_chemical_formula_structural NaAl(Si2O6)
_chemical_formula_sum 'Al Na O6 Si2'
_chemical_name_mineral Jadeite
_space_group_IT_number 15
_symmetry_space_group_name_Hall '-C 2yc'
_symmetry_space_group_name_H-M 'C 1 2/c 1'
_cell_angle_alpha 90
_cell_angle_beta 107.5710
_cell_angle_gamma 90
_cell_length_a 9.42310
_cell_length_b 8.56490
_cell_length_c 5.22337
_cell_formula_units_Z 4
_cell_volume 401.898
_database_code_amcsd 0006271
_diffrn_ambient_temperature 268.3
_exptl_crystal_density_diffrn 3.341
_cod_original_formula_sum 'Na Al Si2 O6'
_cod_database_code 9013380

loop_
_space_group_symop_operation_xyz
x,y,z
1/2+x,1/2+y,z
x,-y,1/2+z
1/2+x,1/2-y,1/2+z
-x,y,1/2-z
1/2-x,1/2+y,1/2-z
-x,-y,-z
1/2-x,1/2-y,-z

loop_
_atom_site_label
_atom_site_fract_x
_atom_site_fract_y
_atom_site_fract_z
_atom_site_U_iso_or_equiv
Na 0.00000 0.30120 0.25000 0.01060
Al 0.00000 0.90650 0.25000 0.00340
Si 0.29090 0.09329 0.22760 0.00249
O1 0.10914 0.07591 0.12808 0.00478
O2 0.36073 0.26312 0.29288 0.00548
O3 0.35367 0.00747 0.00607 0.00499

loop_
_cod_related_entry_id
_cod_related_entry_database
_cod_related_entry_code
1 AMCSD 0006271
